data_4503875
loop_
_publ_author_name
'Sen, Rupam'
'Bera, Rajesh'
'Bhattacharjee, Ashis'
'G\"utlich, Philipp'
'Ghosh, Soumen'
'Mukherjee, Alok K.'
'Koner, Subratanath'

_publ_section_title
;
 Oxo-vanadium(IV) dihydrogen phosphate: preparation, magnetic study, and
 heterogeneous catalytic epoxidation.
;
_journal_issue 11
_journal_name_full 'Langmuir : the ACS journal of surfaces and colloids'
_journal_page_first 5970
_journal_page_last 5975
_journal_paper_doi 10.1021/la7040086
_journal_volume 24
_journal_year 2008
_chemical_formula_moiety 'H4 O9 P2 V'
_chemical_formula_sum 'H4 O9 P2 V'
_chemical_formula_weight 260.91
_chemical_name_systematic
;
 ?
;
_space_group_IT_number 130
_symmetry_cell_setting tetragonal
_symmetry_space_group_name_Hall '-P 4a 2ac'
_symmetry_space_group_name_H-M 'P 4/n c c :2'
_atom_sites_solution_hydrogens geom
_atom_sites_solution_primary direct
_atom_sites_solution_secondary difmap
_audit_creation_method SHELXL-97
_cell_angle_alpha 90.00
_cell_angle_beta 90.00
_cell_angle_gamma 90.00
_cell_formula_units_Z 4
_cell_length_a 8.9632(4)
_cell_length_b 8.9632(4)
_cell_length_c 7.977(3)
_cell_measurement_temperature 293(2)
_cell_volume 640.9(2)
_computing_cell_refinement 'CAD-4 Software'
_computing_data_collection 'CAD-4 Software (Enref-Nonius, 1989)'
_computing_data_reduction 'XCAD4 in Wingx (Farrugia, 1997)'
_computing_molecular_graphics 'ORTEP3 for Windows (Farrugia, 1997) and CAMERON (Watkin et al., 1993)'
_computing_publication_material 'SHELXL-97 (Sheldrick, 1997), PARST 95 (Nardelli, 1995)'
_computing_structure_refinement 'SHELXL-97 (Sheldrick, 1997)'
_computing_structure_solution 'SHELXS-97 (Sheldrick, 1997)'
_diffrn_ambient_temperature 293(2)
_diffrn_measured_fraction_theta_full 1.000
_diffrn_measured_fraction_theta_max 1.000
_diffrn_measurement_device_type 'Enraf-Nonius CAD-4'
_diffrn_measurement_method \w/2\q
_diffrn_radiation_monochromator graphite
_diffrn_radiation_source 'fine-focus sealed tube'
_diffrn_radiation_type MoK\a
_diffrn_radiation_wavelength 0.71073
_diffrn_reflns_av_R_equivalents 0.1248
_diffrn_reflns_av_sigmaI/netI 0.0791
_diffrn_reflns_limit_h_max 10
_diffrn_reflns_limit_h_min -9
_diffrn_reflns_limit_k_max 10
_diffrn_reflns_limit_k_min -10
_diffrn_reflns_limit_l_max 9
_diffrn_reflns_limit_l_min -9
_diffrn_reflns_number 1800
_diffrn_reflns_theta_full 24.99
_diffrn_reflns_theta_max 24.99
_diffrn_reflns_theta_min 3.21
_exptl_absorpt_coefficient_mu 2.069
_exptl_absorpt_correction_type none
_exptl_crystal_colour green
_exptl_crystal_density_diffrn 2.704
_exptl_crystal_density_method 'not measured'
_exptl_crystal_description niddle
_exptl_crystal_F_000 516
_exptl_crystal_size_max 0.65
_exptl_crystal_size_mid 0.25
_exptl_crystal_size_min 0.15
_refine_diff_density_max 0.587
_refine_diff_density_min -1.286
_refine_diff_density_rms 0.172
_refine_ls_extinction_method none
_refine_ls_goodness_of_fit_ref 1.166
_refine_ls_hydrogen_treatment mixed
_refine_ls_matrix_type full
_refine_ls_number_parameters 30
_refine_ls_number_reflns 286
_refine_ls_number_restraints 0
_refine_ls_restrained_S_all 1.166
_refine_ls_R_factor_all 0.0544
_refine_ls_R_factor_gt 0.0497
_refine_ls_shift/su_max 0.000
_refine_ls_shift/su_mean 0.000
_refine_ls_structure_factor_coef Fsqd
_refine_ls_weighting_details 'calc w=1/[\s^2^(Fo^2^)+(0.0630P)^2^+1.9367P] where P=(Fo^2^+2Fc^2^)/3'
_refine_ls_weighting_scheme calc
_refine_ls_wR_factor_gt 0.1158
_refine_ls_wR_factor_ref 0.1186
_reflns_number_gt 262
_reflns_number_total 286
_reflns_threshold_expression >2sigma(I)
_cod_data_source_file la7040086-file003.cif
_cod_data_source_block hinclude_final
_cod_depositor_comments
;
The following automatic conversions were performed:

'_symmetry_cell_setting' value 'Tetragonal' changed to 'tetragonal'
according to /home/saulius/struct/CIF-dictionaries/cif_core.dic
dictionary named 'cif_core.dic' version 2.4.1 from 2010-06-29.

Automatic conversion script
Id: cif_fix_values 1715 2011-07-08 13:25:40Z adriana 
;
_cod_original_cell_volume 640.8(3)
_cod_original_sg_symbol_H-M 'P 4/ncc'
_cod_database_code 4503875

loop_
_symmetry_equiv_pos_as_xyz
'x, y, z'
'-x+1/2, -y+1/2, z'
'x+1/2, -y, -z+1/2'
'-x, y+1/2, -z+1/2'
'-y, -x, -z+1/2'
'y+1/2, x+1/2, -z+1/2'
'y, -x+1/2, z'
'-y+1/2, x, z'
'-x, -y, -z'
'x-1/2, y-1/2, -z'
'-x-1/2, y, z-1/2'
'x, -y-1/2, z-1/2'
'y, x, z-1/2'
'-y-1/2, -x-1/2, z-1/2'
'-y, x-1/2, -z'
'y-1/2, -x, -z'

loop_
_atom_site_label
_atom_site_type_symbol
_atom_site_fract_x
_atom_site_fract_y
_atom_site_fract_z
_atom_site_U_iso_or_equiv
_atom_site_adp_type
_atom_site_occupancy
_atom_site_symmetry_multiplicity
_atom_site_calc_flag
_atom_site_refinement_flags
V1 V 0.2500 0.2500 0.19738(17) 0.0117(5) Uani 1 4 d S
O1 O 0.2500 0.2500 -0.0003(8) 0.0175(13) Uani 1 4 d S
P1 P 0.45851(11) 0.54149(11) 0.2500 0.0132(6) Uani 1 2 d S
O2 O 0.4250(4) 0.3777(4) 0.2424(3) 0.0167(8) Uani 1 1 d .
O3 O 0.3845(3) 0.6145(3) 0.4086(4) 0.0229(9) Uani 1 1 d .
H3 H 0.3277 0.5545 0.4526 0.034 Uiso 1 1 calc R

loop_
_atom_site_aniso_label
_atom_site_aniso_U_11
_atom_site_aniso_U_22
_atom_site_aniso_U_33
_atom_site_aniso_U_23
_atom_site_aniso_U_13
_atom_site_aniso_U_12
V1 0.0065(7) 0.0065(7) 0.0220(9) 0.000 0.000 0.000
O1 0.016(2) 0.016(2) 0.020(3) 0.000 0.000 0.000
P1 0.0082(7) 0.0082(7) 0.0232(10) -0.0001(4) -0.0001(4) -0.0006(6)
O2 0.0093(15) 0.0085(16) 0.0322(17) 0.0001(11) -0.0007(11) -0.0050(11)
O3 0.0216(18) 0.0195(18) 0.0274(19) -0.0047(13) 0.0092(13) -0.0007(12)

loop_
_atom_type_symbol
_atom_type_description
_atom_type_scat_dispersion_real
_atom_type_scat_dispersion_imag
_atom_type_scat_source
O O 0.0106 0.0060 'International Tables Vol C Tables 4.2.6.8 and 6.1.1.4'
P P 0.1023 0.0942 'International Tables Vol C Tables 4.2.6.8 and 6.1.1.4'
V V 0.3005 0.5294 'International Tables Vol C Tables 4.2.6.8 and 6.1.1.4'
H H 0.0000 0.0000 'International Tables Vol C Tables 4.2.6.8 and 6.1.1.4'

loop_
_geom_angle_atom_site_label_1
_geom_angle_atom_site_label_2
_geom_angle_atom_site_label_3
_geom_angle
_geom_angle_site_symmetry_1
_geom_angle_site_symmetry_3
O1 V1 O2 100.49(9) . .
O1 V1 O2 100.49(9) . 2
O2 V1 O2 159.03(18) . 2
O1 V1 O2 100.49(9) . 8
O2 V1 O2 88.10(3) . 8
O2 V1 O2 88.10(3) 2 8
O1 V1 O2 100.49(9) . 7
O2 V1 O2 88.10(3) . 7
O2 V1 O2 88.10(3) 2 7
O2 V1 O2 159.03(18) 8 7
O1 V1 O1 180.000(1) . 11_656
O2 V1 O1 79.51(9) . 11_656
O2 V1 O1 79.51(9) 2 11_656
O2 V1 O1 79.51(9) 8 11_656
O2 V1 O1 79.51(9) 7 11_656
V1 O1 V1 180.0 . 11_655
O2 P1 O2 113.2(3) 5_665 .
O2 P1 O3 107.30(16) 5_665 .
O2 P1 O3 110.83(15) . .
O2 P1 O3 110.83(15) 5_665 5_665
O2 P1 O3 107.30(16) . 5_665
O3 P1 O3 107.3(3) . 5_665
P1 O2 V1 137.2(2) . .

loop_
_geom_bond_atom_site_label_1
_geom_bond_atom_site_label_2
_geom_bond_distance
_geom_bond_site_symmetry_2
V1 O1 1.577(6) .
V1 O2 1.975(3) .
V1 O2 1.975(3) 2
V1 O2 1.975(3) 8
V1 O2 1.975(3) 7
V1 O1 2.412(6) 11_656
O1 V1 2.412(6) 11_655
P1 O2 1.499(3) 5_665
P1 O2 1.499(3) .
P1 O3 1.571(3) .
P1 O3 1.571(3) 5_665
